data_2216038
loop_
_publ_author_name
'Slawin, Alexandra M. Z.'
'Harrison, William T. A.'

_publ_section_title
;
 4-(Acetylaminomethyl)-1-methylpyridinium iodide
;
_journal_coeditor_code LH2511
_journal_issue 11
_journal_name_full 'Acta Crystallographica Section E'
_journal_page_first o4278
_journal_page_last o4278
_journal_paper_doi 10.1107/S1600536807046090
_journal_volume 63
_journal_year 2007
_chemical_formula_iupac 'C9 H13 N2 O +, I -'
_chemical_formula_moiety 'C9 H13 N2 O +, I -'
_chemical_formula_sum 'C9 H13 I N2 O'
_chemical_formula_weight 292.11
_chemical_name_systematic
;
4-(Acetylaminomethyl)-1-methylpyridinium iodide
;
_space_group_IT_number 14
_symmetry_cell_setting monoclinic
_symmetry_space_group_name_Hall '-P 2ybc'
_symmetry_space_group_name_H-M 'P 1 21/c 1'
_atom_sites_solution_hydrogens mixed
_atom_sites_solution_primary direct
_atom_sites_solution_secondary difmap
_audit_creation_method SHELXL-97
_cell_angle_alpha 90.00
_cell_angle_beta 100.802(5)
_cell_angle_gamma 90.00
_cell_formula_units_Z 4
_cell_length_a 8.597(2)
_cell_length_b 12.986(3)
_cell_length_c 10.335(3)
_cell_measurement_temperature 93(2)
_cell_volume 1133.4(5)
_computing_cell_refinement 'CrystalClear (Rigaku, 2004)'
_computing_data_collection 'CrystalClear (Rigaku, 2004)'
_computing_data_reduction 'CrystalClear (Rigaku, 2004)'
_computing_molecular_graphics 'ORTEP-3 (Farrugia, 1997)'
_computing_publication_material 'SHELXL97 (Sheldrick, 1997)'
_computing_structure_refinement 'SHELXL97 (Sheldrick, 1997)'
_computing_structure_solution 'SHELXS97 (Sheldrick, 1997)'
_diffrn_ambient_temperature 93(2)
_diffrn_measured_fraction_theta_full 0.981
_diffrn_measured_fraction_theta_max 0.981
_diffrn_measurement_device_type 'Rigaku Mercury CCD'
_diffrn_measurement_method '\w and \f'
_diffrn_radiation_monochromator graphite
_diffrn_radiation_source 'fine-focus sealed tube'
_diffrn_radiation_type MoK\a
_diffrn_radiation_wavelength 0.71073
_diffrn_reflns_av_R_equivalents 0.0231
_diffrn_reflns_av_sigmaI/netI 0.0196
_diffrn_reflns_limit_h_max 10
_diffrn_reflns_limit_h_min -9
_diffrn_reflns_limit_k_max 14
_diffrn_reflns_limit_k_min -15
_diffrn_reflns_limit_l_max 12
_diffrn_reflns_limit_l_min -11
_diffrn_reflns_number 6776
_diffrn_reflns_theta_full 25.34
_diffrn_reflns_theta_max 25.34
_diffrn_reflns_theta_min 2.41
_exptl_absorpt_coefficient_mu 2.793
_exptl_absorpt_correction_type none
_exptl_crystal_colour yellow
_exptl_crystal_density_diffrn 1.712
_exptl_crystal_density_method 'not measured'
_exptl_crystal_description cube
_exptl_crystal_F_000 568
_exptl_crystal_size_max 0.10
_exptl_crystal_size_mid 0.10
_exptl_crystal_size_min 0.10
_refine_diff_density_max 0.817
_refine_diff_density_min -0.458
_refine_ls_extinction_method none
_refine_ls_goodness_of_fit_ref 1.044
_refine_ls_hydrogen_treatment mixed
_refine_ls_matrix_type full
_refine_ls_number_parameters 123
_refine_ls_number_reflns 2035
_refine_ls_number_restraints 0
_refine_ls_restrained_S_all 1.044
_refine_ls_R_factor_all 0.0203
_refine_ls_R_factor_gt 0.0188
_refine_ls_shift/su_max 0.002
_refine_ls_shift/su_mean 0.000
_refine_ls_structure_factor_coef Fsqd
_refine_ls_weighting_details 'calc w=1/[\s^2^(Fo^2^)+(0.0262P)^2^+0.8567P] where P=(Fo^2^+2Fc^2^)/3'
_refine_ls_weighting_scheme calc
_refine_ls_wR_factor_gt 0.0464
_refine_ls_wR_factor_ref 0.0475
_reflns_number_gt 1932
_reflns_number_total 2035
_reflns_threshold_expression I>2\s(I)
_cod_data_source_file lh2511.cif
_cod_data_source_block I
_cod_depositor_comments
;
The following automatic conversions were performed:

'_atom_sites_solution_hydrogens' value 'difmap and geom' was changed
to 'mixed'.

Automatic conversion script
Id: cif_fix_values 6452 2018-10-05 10:23:21Z andrius 
;
_cod_original_sg_symbol_H-M 'P 21/c'
_cod_database_code 2216038
_cod_database_fobs_code 2216038

loop_
_symmetry_equiv_pos_as_xyz
'x, y, z'
'-x, y+1/2, -z+1/2'
'-x, -y, -z'
'x, -y-1/2, z-1/2'

loop_
_atom_site_type_symbol
_atom_site_label
_atom_site_fract_x
_atom_site_fract_y
_atom_site_fract_z
_atom_site_U_iso_or_equiv
_atom_site_adp_type
_atom_site_calc_flag
_atom_site_refinement_flags
_atom_site_occupancy
C C1 0.1654(3) 0.42190(17) 0.5581(2) 0.0205(5) Uani d . 1
H H1 0.1710 0.3976 0.4724 0.025 Uiso calc R 1
C C2 0.0883(3) 0.36517(17) 0.6378(2) 0.0196(4) Uani d . 1
H H2A 0.0395 0.3020 0.6066 0.024 Uiso calc R 1
C C3 0.1502(3) 0.48747(17) 0.8068(2) 0.0207(5) Uani d . 1
H H3 0.1445 0.5094 0.8935 0.025 Uiso calc R 1
C C4 0.2286(3) 0.54695(17) 0.7301(2) 0.0202(5) Uani d . 1
H H4 0.2778 0.6093 0.7640 0.024 Uiso calc R 1
C C5 0.2361(2) 0.51580(16) 0.6022(2) 0.0176(4) Uani d . 1
C C6 0.3140(3) 0.57832(18) 0.5096(2) 0.0226(5) Uani d . 1
H H6A 0.3852 0.5326 0.4708 0.027 Uiso calc R 1
H H6B 0.2309 0.6033 0.4368 0.027 Uiso calc R 1
C C7 0.3626(3) 0.76363(17) 0.5334(2) 0.0200(5) Uani d . 1
C C8 0.4766(3) 0.84538(18) 0.5954(3) 0.0278(5) Uani d . 1
H H8A 0.5497 0.8161 0.6705 0.042 Uiso calc R 1
H H8B 0.4176 0.9023 0.6257 0.042 Uiso calc R 1
H H8C 0.5366 0.8711 0.5303 0.042 Uiso calc R 1
C C9 -0.0093(3) 0.33746(18) 0.8422(2) 0.0255(5) Uani d . 1
H H9A -0.0177 0.2660 0.8113 0.038 Uiso calc R 1
H H9B -0.1156 0.3668 0.8352 0.038 Uiso calc R 1
H H9C 0.0455 0.3394 0.9343 0.038 Uiso calc R 1
N N1 0.0809(2) 0.39812(12) 0.76054(19) 0.0179(4) Uani d . 1
N N2 0.4043(2) 0.66579(14) 0.5685(2) 0.0218(4) Uani d . 1
H H2 0.485(3) 0.655(2) 0.617(3) 0.026 Uiso d . 1
O O1 0.23978(19) 0.78412(13) 0.45526(17) 0.0281(4) Uani d . 1
I I1 0.753932(15) 0.602150(10) 0.806080(13) 0.01921(7) Uani d . 1

loop_
_atom_site_aniso_label
_atom_site_aniso_U_11
_atom_site_aniso_U_22
_atom_site_aniso_U_33
_atom_site_aniso_U_12
_atom_site_aniso_U_13
_atom_site_aniso_U_23
C1 0.0250(12) 0.0206(10) 0.0147(11) 0.0018(9) 0.0008(9) -0.0032(9)
C2 0.0237(11) 0.0155(10) 0.0178(11) 0.0024(9) -0.0006(9) -0.0033(9)
C3 0.0208(11) 0.0238(11) 0.0155(11) 0.0028(9) -0.0016(9) -0.0045(9)
C4 0.0203(11) 0.0170(10) 0.0212(11) 0.0014(8) -0.0020(9) -0.0068(9)
C5 0.0149(10) 0.0173(10) 0.0183(11) 0.0051(8) -0.0031(8) 0.0005(8)
C6 0.0224(12) 0.0222(10) 0.0219(12) 0.0002(9) 0.0010(10) -0.0007(9)
C7 0.0195(11) 0.0221(11) 0.0196(11) 0.0011(9) 0.0070(9) 0.0024(9)
C8 0.0269(12) 0.0206(11) 0.0360(14) -0.0033(9) 0.0061(11) 0.0019(10)
C9 0.0291(12) 0.0270(12) 0.0194(12) -0.0006(10) 0.0020(10) 0.0044(9)
N1 0.0176(10) 0.0191(9) 0.0150(10) 0.0035(7) -0.0017(8) 0.0010(7)
N2 0.0178(9) 0.0202(9) 0.0243(11) 0.0003(7) -0.0039(8) 0.0027(8)
O1 0.0246(9) 0.0277(9) 0.0300(10) 0.0024(7) 0.0002(7) 0.0102(7)
I1 0.01935(11) 0.02071(10) 0.01594(11) -0.00113(5) -0.00091(7) 0.00050(5)

loop_
_atom_type_symbol
_atom_type_description
_atom_type_scat_dispersion_real
_atom_type_scat_dispersion_imag
_atom_type_scat_source
C C 0.0033 0.0016 'International Tables Vol C Tables 4.2.6.8 and 6.1.1.4'
H H 0.0000 0.0000 'International Tables Vol C Tables 4.2.6.8 and 6.1.1.4'
N N 0.0061 0.0033 'International Tables Vol C Tables 4.2.6.8 and 6.1.1.4'
O O 0.0106 0.0060 'International Tables Vol C Tables 4.2.6.8 and 6.1.1.4'
I I -0.4742 1.8119 'International Tables Vol C Tables 4.2.6.8 and 6.1.1.4'

loop_
_geom_angle_atom_site_label_1
_geom_angle_atom_site_label_2
_geom_angle_atom_site_label_3
_geom_angle
C2 C1 C5 120.2(2)
C2 C1 H1 119.9
C5 C1 H1 119.9
N1 C2 C1 120.6(2)
N1 C2 H2A 119.7
C1 C2 H2A 119.7
N1 C3 C4 120.8(2)
N1 C3 H3 119.6
C4 C3 H3 119.6
C3 C4 C5 120.0(2)
C3 C4 H4 120.0
C5 C4 H4 120.0
C4 C5 C1 117.8(2)
C4 C5 C6 123.5(2)
C1 C5 C6 118.7(2)
N2 C6 C5 115.13(19)
N2 C6 H6A 108.5
C5 C6 H6A 108.5
N2 C6 H6B 108.5
C5 C6 H6B 108.5
H6A C6 H6B 107.5
O1 C7 N2 122.1(2)
O1 C7 C8 122.4(2)
N2 C7 C8 115.5(2)
C7 C8 H8A 109.5
C7 C8 H8B 109.5
H8A C8 H8B 109.5
C7 C8 H8C 109.5
H8A C8 H8C 109.5
H8B C8 H8C 109.5
N1 C9 H9A 109.5
N1 C9 H9B 109.5
H9A C9 H9B 109.5
N1 C9 H9C 109.5
H9A C9 H9C 109.5
H9B C9 H9C 109.5
C3 N1 C2 120.60(19)
C3 N1 C9 120.02(19)
C2 N1 C9 119.34(18)
C7 N2 C6 122.1(2)
C7 N2 H2 120(2)
C6 N2 H2 118(2)

loop_
_geom_bond_atom_site_label_1
_geom_bond_atom_site_label_2
_geom_bond_distance
C1 C2 1.365(3)
C1 C5 1.400(3)
C1 H1 0.9500
C2 N1 1.352(3)
C2 H2A 0.9500
C3 N1 1.350(3)
C3 C4 1.371(3)
C3 H3 0.9500
C4 C5 1.395(3)
C4 H4 0.9500
C5 C6 1.505(3)
C6 N2 1.445(3)
C6 H6A 0.9900
C6 H6B 0.9900
C7 O1 1.232(3)
C7 N2 1.351(3)
C7 C8 1.504(3)
C8 H8A 0.9800
C8 H8B 0.9800
C8 H8C 0.9800
C9 N1 1.476(3)
C9 H9A 0.9800
C9 H9B 0.9800
C9 H9C 0.9800
N2 H2 0.79(3)

loop_
_geom_hbond_atom_site_label_D
_geom_hbond_atom_site_label_H
_geom_hbond_atom_site_label_A
_geom_hbond_site_symmetry_A
_geom_hbond_distance_DH
_geom_hbond_distance_HA
_geom_hbond_distance_DA
_geom_hbond_angle_DHA
N2 H2 I1 . 0.79(3) 2.81(3) 3.603(2) 174(3)
C4 H4 O1 4_576 0.95 2.48 3.186(3) 131

loop_
_geom_torsion_atom_site_label_1
_geom_torsion_atom_site_label_2
_geom_torsion_atom_site_label_3
_geom_torsion_atom_site_label_4
_geom_torsion
C5 C1 C2 N1 -0.8(3)
N1 C3 C4 C5 0.7(3)
C3 C4 C5 C1 -1.7(3)
C3 C4 C5 C6 177.5(2)
C2 C1 C5 C4 1.8(3)
C2 C1 C5 C6 -177.4(2)
C4 C5 C6 N2 9.8(3)
C1 C5 C6 N2 -171.05(19)
C4 C3 N1 C2 0.4(3)
C4 C3 N1 C9 -177.2(2)
C1 C2 N1 C3 -0.3(3)
C1 C2 N1 C9 177.3(2)
O1 C7 N2 C6 4.6(3)
C8 C7 N2 C6 -174.9(2)
C5 C6 N2 C7 -115.1(2)

loop_
_cod_related_entry_id
_cod_related_entry_database
_cod_related_entry_code
1 ChemSpider 11186454
